data_2212106
loop_
_publ_author_name
'Zhou, Qing-Li'
'Wang, Chang-Lu'
'Jing, Zuo-Liang'

_publ_section_title
;
 2'-(1,3-Benzodioxol-5-ylmethylene)furan-2-carbohydrazide
;
_journal_coeditor_code CI2279
_journal_issue 2
_journal_name_full 'Acta Crystallographica Section E'
_journal_page_first o898
_journal_page_last o899
_journal_paper_doi 10.1107/S160053680700308X
_journal_volume 63
_journal_year 2007
_chemical_formula_iupac 'C13 H10 N2 O4'
_chemical_formula_moiety 'C13 H10 N2 O4'
_chemical_formula_sum 'C13 H10 N2 O4'
_chemical_formula_weight 258.23
_chemical_name_systematic
;
2'-(1,3-Benzodioxol-5-ylmethylene)furan-2-carbohydrazide
;
_space_group_IT_number 14
_symmetry_cell_setting monoclinic
_symmetry_space_group_name_Hall '-P 2yab'
_symmetry_space_group_name_H-M 'P 1 21/a 1'
_atom_sites_solution_hydrogens geom
_atom_sites_solution_primary direct
_atom_sites_solution_secondary difmap
_audit_creation_method SHELXL-97
_cell_angle_alpha 90.00
_cell_angle_beta 95.079(3)
_cell_angle_gamma 90.00
_cell_formula_units_Z 4
_cell_length_a 9.8351(7)
_cell_length_b 11.3996(8)
_cell_length_c 10.4260(7)
_cell_measurement_reflns_used 1924
_cell_measurement_temperature 113(2)
_cell_measurement_theta_max 27.9
_cell_measurement_theta_min 2.0
_cell_volume 1164.33(14)
_computing_cell_refinement CrystalClear
_computing_data_collection 'CrystalClear (Rigaku/MSC, 2005)'
_computing_data_reduction CrystalClear
_computing_molecular_graphics 'CrystalStructure (Rigaku/MSC, 2005)'
_computing_publication_material CrystalStructure
_computing_structure_refinement 'SHELXL97 (Sheldrick, 1997)'
_computing_structure_solution 'SHELXS97 (Sheldrick, 1996)'
_diffrn_ambient_temperature 113(2)
_diffrn_detector_area_resol_mean 7.31
_diffrn_measured_fraction_theta_full 0.977
_diffrn_measured_fraction_theta_max 0.977
_diffrn_measurement_device_type 'Rigaku Saturn'
_diffrn_measurement_method \w
_diffrn_radiation_monochromator confocal
_diffrn_radiation_source 'rotating anode'
_diffrn_radiation_type MoK\a
_diffrn_radiation_wavelength 0.71070
_diffrn_reflns_av_R_equivalents 0.0534
_diffrn_reflns_av_sigmaI/netI 0.0671
_diffrn_reflns_limit_h_max 12
_diffrn_reflns_limit_h_min -12
_diffrn_reflns_limit_k_max 14
_diffrn_reflns_limit_k_min -14
_diffrn_reflns_limit_l_max 13
_diffrn_reflns_limit_l_min -13
_diffrn_reflns_number 10631
_diffrn_reflns_theta_full 27.88
_diffrn_reflns_theta_max 27.88
_diffrn_reflns_theta_min 1.96
_diffrn_standards_number 0
_exptl_absorpt_coefficient_mu 0.112
_exptl_absorpt_correction_T_max 0.9824
_exptl_absorpt_correction_T_min 0.9759
_exptl_absorpt_correction_type multi-scan
_exptl_absorpt_process_details '(SADABS; Sheldrick, 1996)'
_exptl_crystal_colour colourless
_exptl_crystal_density_diffrn 1.473
_exptl_crystal_density_method 'not measured'
_exptl_crystal_description Prism
_exptl_crystal_F_000 536
_exptl_crystal_size_max 0.22
_exptl_crystal_size_mid 0.18
_exptl_crystal_size_min 0.16
_refine_diff_density_max 0.300
_refine_diff_density_min -0.355
_refine_ls_extinction_method none
_refine_ls_goodness_of_fit_ref 1.072
_refine_ls_hydrogen_treatment mixed
_refine_ls_matrix_type full
_refine_ls_number_parameters 176
_refine_ls_number_reflns 2704
_refine_ls_number_restraints 0
_refine_ls_restrained_S_all 1.072
_refine_ls_R_factor_all 0.0729
_refine_ls_R_factor_gt 0.0439
_refine_ls_shift/su_max 0.001
_refine_ls_shift/su_mean 0.000
_refine_ls_structure_factor_coef Fsqd
_refine_ls_weighting_details 'calc w=1/[\s^2^(Fo^2^)+(0.0850P)^2^] where P=(Fo^2^+2Fc^2^)/3'
_refine_ls_weighting_scheme calc
_refine_ls_wR_factor_gt 0.1060
_refine_ls_wR_factor_ref 0.1596
_reflns_number_gt 1672
_reflns_number_total 2704
_reflns_threshold_expression I>2\s(I)
_cod_data_source_file ci2279.cif
_cod_data_source_block I
_cod_original_sg_symbol_H-M 'P 21/a'
_cod_database_code 2212106
_cod_database_fobs_code 2212106

loop_
_symmetry_equiv_pos_as_xyz
'x, y, z'
'-x+1/2, y+1/2, -z'
'-x, -y, -z'
'x-1/2, -y-1/2, z'

loop_
_atom_site_type_symbol
_atom_site_label
_atom_site_fract_x
_atom_site_fract_y
_atom_site_fract_z
_atom_site_U_iso_or_equiv
_atom_site_adp_type
_atom_site_calc_flag
_atom_site_refinement_flags
_atom_site_occupancy
O O1 0.23650(14) 0.20846(13) 0.05750(13) 0.0248(4) Uani d . 1
O O2 -0.06964(14) 0.13427(13) -0.13460(13) 0.0254(4) Uani d . 1
O O3 0.25311(17) 0.60059(13) 0.55773(14) 0.0326(4) Uani d . 1
O O4 0.11752(18) 0.76555(14) 0.56993(14) 0.0370(5) Uani d . 1
N N1 0.02494(18) 0.29134(15) 0.05140(16) 0.0209(4) Uani d . 1
H H1 -0.066(2) 0.281(2) 0.023(2) 0.031 Uiso d . 1
N N2 0.06763(17) 0.36980(15) 0.14795(15) 0.0218(4) Uani d . 1
C C1 0.1155(2) 0.21040(18) 0.01564(18) 0.0195(4) Uani d . 1
C C2 0.06299(19) 0.12514(18) -0.08041(19) 0.0205(5) Uani d . 1
C C3 0.1247(2) 0.03295(19) -0.1338(2) 0.0289(5) Uani d . 1
H H3 0.2160 0.0073 -0.1136 0.035 Uiso calc R 1
C C4 0.0276(2) -0.0174(2) -0.2244(2) 0.0308(6) Uani d . 1
H H4 0.0408 -0.0836 -0.2772 0.037 Uiso calc R 1
C C5 -0.0874(3) 0.0460(2) -0.2222(2) 0.0324(6) Uani d . 1
H H5 -0.1696 0.0312 -0.2746 0.039 Uiso calc R 1
C C6 -0.0152(2) 0.45398(18) 0.16670(19) 0.0229(5) Uani d . 1
H H6 -0.0978 0.4617 0.1129 0.028 Uiso calc R 1
C C7 0.0180(2) 0.53788(18) 0.27093(18) 0.0195(5) Uani d . 1
C C8 0.1300(2) 0.51923(17) 0.36270(19) 0.0217(5) Uani d . 1
H H8 0.1874 0.4525 0.3586 0.026 Uiso calc R 1
C C9 0.1524(2) 0.60084(18) 0.45736(19) 0.0215(5) Uani d . 1
C C10 0.0715(2) 0.69973(19) 0.46400(19) 0.0246(5) Uani d . 1
C C11 -0.0371(2) 0.72126(19) 0.3769(2) 0.0280(5) Uani d . 1
H H11 -0.0921 0.7893 0.3819 0.034 Uiso calc R 1
C C12 -0.0633(2) 0.63748(18) 0.27954(19) 0.0223(5) Uani d . 1
H H12 -0.1388 0.6488 0.2174 0.027 Uiso calc R 1
C C13 0.2365(3) 0.7072(2) 0.6263(2) 0.0337(6) Uani d . 1
H H13A 0.3177 0.7578 0.6214 0.040 Uiso calc R 1
H H13B 0.2265 0.6901 0.7181 0.040 Uiso calc R 1

loop_
_atom_site_aniso_label
_atom_site_aniso_U_11
_atom_site_aniso_U_22
_atom_site_aniso_U_33
_atom_site_aniso_U_12
_atom_site_aniso_U_13
_atom_site_aniso_U_23
O1 0.0156(8) 0.0344(9) 0.0237(8) 0.0013(6) -0.0019(6) 0.0002(7)
O2 0.0242(8) 0.0268(8) 0.0245(8) -0.0002(7) -0.0021(6) -0.0081(7)
O3 0.0477(11) 0.0215(8) 0.0257(9) 0.0022(7) -0.0125(8) -0.0054(7)
O4 0.0531(11) 0.0277(9) 0.0286(9) 0.0091(8) -0.0055(8) -0.0094(7)
N1 0.0171(9) 0.0232(10) 0.0221(9) -0.0017(7) -0.0006(7) -0.0059(8)
N2 0.0226(9) 0.0221(9) 0.0207(9) -0.0035(8) 0.0019(7) -0.0034(7)
C1 0.0196(11) 0.0221(11) 0.0168(10) -0.0007(8) 0.0018(8) 0.0028(8)
C2 0.0123(9) 0.0252(11) 0.0240(11) 0.0005(8) 0.0013(8) 0.0002(9)
C3 0.0281(12) 0.0262(12) 0.0338(13) 0.0054(10) 0.0101(10) -0.0012(10)
C4 0.0402(14) 0.0265(12) 0.0266(12) -0.0019(10) 0.0072(11) -0.0090(10)
C5 0.0375(14) 0.0302(13) 0.0292(13) -0.0089(11) 0.0017(11) -0.0158(10)
C6 0.0255(11) 0.0203(11) 0.0227(11) -0.0032(9) 0.0008(9) -0.0020(9)
C7 0.0216(11) 0.0204(11) 0.0163(10) -0.0025(8) 0.0007(9) -0.0005(8)
C8 0.0249(11) 0.0152(10) 0.0251(11) 0.0004(8) 0.0030(9) -0.0012(8)
C9 0.0297(12) 0.0189(11) 0.0150(10) -0.0032(9) -0.0020(9) 0.0027(8)
C10 0.0361(13) 0.0198(11) 0.0185(11) -0.0001(9) 0.0046(10) -0.0032(8)
C11 0.0323(13) 0.0214(11) 0.0313(12) 0.0050(9) 0.0084(10) -0.0015(10)
C12 0.0190(10) 0.0252(11) 0.0226(11) 0.0010(9) 0.0006(9) 0.0038(9)
C13 0.0459(15) 0.0289(13) 0.0259(12) -0.0022(11) 0.0004(11) -0.0098(10)

loop_
_atom_type_symbol
_atom_type_description
_atom_type_scat_dispersion_real
_atom_type_scat_dispersion_imag
_atom_type_scat_source
C C 0.0033 0.0016 'International Tables Vol C Tables 4.2.6.8 and 6.1.1.4'
H H 0.0000 0.0000 'International Tables Vol C Tables 4.2.6.8 and 6.1.1.4'
N N 0.0061 0.0033 'International Tables Vol C Tables 4.2.6.8 and 6.1.1.4'
O O 0.0106 0.0060 'International Tables Vol C Tables 4.2.6.8 and 6.1.1.4'

loop_
_geom_angle_atom_site_label_1
_geom_angle_atom_site_label_2
_geom_angle_atom_site_label_3
_geom_angle
C5 O2 C2 106.26(17)
C9 O3 C13 105.85(16)
C10 O4 C13 105.99(16)
C1 N1 N2 118.35(17)
C1 N1 H1 118.0(14)
N2 N1 H1 122.2(14)
C6 N2 N1 115.97(18)
O1 C1 N1 123.51(19)
O1 C1 C2 120.30(18)
N1 C1 C2 116.16(18)
C3 C2 O2 109.36(19)
C3 C2 C1 130.9(2)
O2 C2 C1 119.76(17)
C2 C3 C4 106.9(2)
C2 C3 H3 126.6
C4 C3 H3 126.6
C5 C4 C3 107.0(2)
C5 C4 H4 126.5
C3 C4 H4 126.5
C4 C5 O2 110.5(2)
C4 C5 H5 124.7
O2 C5 H5 124.7
N2 C6 C7 119.9(2)
N2 C6 H6 120.0
C7 C6 H6 120.0
C12 C7 C8 119.77(18)
C12 C7 C6 119.23(19)
C8 C7 C6 120.99(19)
C9 C8 C7 117.12(19)
C9 C8 H8 121.4
C7 C8 H8 121.4
C8 C9 O3 127.60(19)
C8 C9 C10 122.42(19)
O3 C9 C10 109.98(18)
C11 C10 O4 128.2(2)
C11 C10 C9 122.26(19)
O4 C10 C9 109.51(18)
C10 C11 C12 116.3(2)
C10 C11 H11 121.8
C12 C11 H11 121.8
C7 C12 C11 122.10(19)
C7 C12 H12 119.0
C11 C12 H12 119.0
O3 C13 O4 108.46(17)
O3 C13 H13A 110.0
O4 C13 H13A 110.0
O3 C13 H13B 110.0
O4 C13 H13B 110.0
H13A C13 H13B 108.4

loop_
_geom_bond_atom_site_label_1
_geom_bond_atom_site_label_2
_geom_bond_distance
O1 C1 1.231(2)
O2 C5 1.360(2)
O2 C2 1.379(2)
O3 C9 1.376(2)
O3 C13 1.427(2)
O4 C10 1.378(2)
O4 C13 1.427(3)
N1 C1 1.357(3)
N1 N2 1.384(2)
N1 H1 0.93(2)
N2 C6 1.285(3)
C1 C2 1.457(3)
C2 C3 1.357(3)
C3 C4 1.405(3)
C3 H3 0.95
C4 C5 1.344(3)
C4 H4 0.95
C5 H5 0.95
C6 C7 1.463(3)
C6 H6 0.95
C7 C12 1.396(3)
C7 C8 1.410(3)
C8 C9 1.360(3)
C8 H8 0.95
C9 C10 1.385(3)
C10 C11 1.362(3)
C11 C12 1.401(3)
C11 H11 0.95
C12 H12 0.95
C13 H13A 0.99
C13 H13B 0.99

loop_
_geom_hbond_atom_site_label_D
_geom_hbond_atom_site_label_H
_geom_hbond_atom_site_label_A
_geom_hbond_site_symmetry_A
_geom_hbond_distance_DH
_geom_hbond_distance_HA
_geom_hbond_distance_DA
_geom_hbond_angle_DHA
_geom_hbond_publ_flag
N1 H1 O1 4_565 0.93(2) 2.01(2) 2.843(2) 150(2) y
C4 H4 O4 1_544 0.95 2.51 3.441(3) 168 y
C5 H5 O3 4_564 0.95 2.38 3.143(3) 137 y
C6 H6 O1 4_565 0.95 2.57 3.193(2) 124 y
C13 H13B O1 2_556 0.99 2.35 3.284(2) 158 y

loop_
_geom_torsion_atom_site_label_1
_geom_torsion_atom_site_label_2
_geom_torsion_atom_site_label_3
_geom_torsion_atom_site_label_4
_geom_torsion
C1 N1 N2 C6 171.16(18)
N2 N1 C1 O1 -5.7(3)
N2 N1 C1 C2 176.16(16)
C5 O2 C2 C3 -0.2(2)
C5 O2 C2 C1 178.18(18)
O1 C1 C2 C3 3.4(3)
N1 C1 C2 C3 -178.3(2)
O1 C1 C2 O2 -174.50(17)
N1 C1 C2 O2 3.7(3)
O2 C2 C3 C4 0.0(2)
C1 C2 C3 C4 -178.1(2)
C2 C3 C4 C5 0.1(3)
C3 C4 C5 O2 -0.2(3)
C2 O2 C5 C4 0.2(2)
N1 N2 C6 C7 176.93(16)
N2 C6 C7 C12 171.50(19)
N2 C6 C7 C8 -8.8(3)
C12 C7 C8 C9 0.5(3)
C6 C7 C8 C9 -179.14(17)
C7 C8 C9 O3 178.92(19)
C7 C8 C9 C10 -1.1(3)
C13 O3 C9 C8 177.5(2)
C13 O3 C9 C10 -2.5(2)
C13 O4 C10 C11 -178.1(2)
C13 O4 C10 C9 3.2(2)
C8 C9 C10 C11 0.8(3)
O3 C9 C10 C11 -179.22(19)
C8 C9 C10 O4 179.54(18)
O3 C9 C10 O4 -0.5(2)
O4 C10 C11 C12 -178.36(19)
C9 C10 C11 C12 0.1(3)
C8 C7 C12 C11 0.3(3)
C6 C7 C12 C11 -179.97(18)
C10 C11 C12 C7 -0.7(3)
C9 O3 C13 O4 4.4(2)
C10 O4 C13 O3 -4.7(2)

loop_
_cod_related_entry_id
_cod_related_entry_database
_cod_related_entry_code
1 ChemSpider 4488308
